data_7250313
loop_
_publ_author_name
'Watanabe, Kosuke'
'Sugiyama, Haruki'
'Segawa, Yasutomo'

_publ_section_title
;
 Diverse tetracyanodihydrodipyrazinopyrazine clathrate crystals assembled
 from weak intermolecular interactions
;
_journal_issue 21
_journal_name_full CrystEngComm
_journal_page_first 3552
_journal_page_last 3559
_journal_paper_doi 10.1039/D5CE00289C
_journal_volume 27
_journal_year 2025
_chemical_formula_moiety '4(C4 H4 S), C30 H22 N10'
_chemical_formula_sum 'C46 H38 N10 S4'
_chemical_formula_weight 859.10
_space_group_crystal_system triclinic
_space_group_IT_number 2
_space_group_name_Hall '-P 1'
_space_group_name_H-M_alt 'P -1'
_atom_sites_solution_hydrogens geom
_audit_creation_date 2025-02-13
_audit_creation_method
;
Olex2 1.5
(compiled 2024.01.12 svn.r2f8d729c for OlexSys, GUI svn.r6928)
;
_audit_update_record
;
2025-03-10 deposited with the CCDC.	2025-04-23 downloaded from the CCDC.
;
_cell_angle_alpha 68.012(4)
_cell_angle_beta 68.117(4)
_cell_angle_gamma 86.081(4)
_cell_formula_units_Z 1
_cell_length_a 10.4879(5)
_cell_length_b 10.8573(5)
_cell_length_c 11.2117(5)
_cell_measurement_reflns_used 4426
_cell_measurement_temperature 143.15
_cell_measurement_theta_max 29.1590
_cell_measurement_theta_min 3.4400
_cell_volume 1094.75(10)
_computing_cell_refinement 'CrysAlisPro 1.171.41.93a (Rigaku OD, 2020)'
_computing_data_collection 'CrysAlisPro 1.171.41.93a (Rigaku OD, 2020)'
_computing_data_reduction 'CrysAlisPro 1.171.41.93a (Rigaku OD, 2020)'
_computing_molecular_graphics 'Olex2 1.5 (Dolomanov et al., 2009)'
_computing_publication_material 'Olex2 1.5 (Dolomanov et al., 2009)'
_computing_structure_refinement 'SHELXL 2019/3 (Sheldrick, 2015)'
_computing_structure_solution 'SHELXT 2018/2 (Sheldrick, 2018)'
_diffrn_ambient_temperature 143.15
_diffrn_detector_area_resol_mean 10.0000
_diffrn_detector_type HyPix
_diffrn_measured_fraction_theta_full 0.998
_diffrn_measured_fraction_theta_max 0.998
_diffrn_measurement_details
;
List of Runs (angles in degrees, time in seconds):

  # Type    Start    End  Width  t~exp~   \w     \q     \k     \f   Frames
#--------------------------------------------------------------------------
  1  \w     24.00  51.00   0.50    0.07    --  -19.87  23.00 -27.00   54
  2  \w     16.00  46.00   0.50    0.07    --   21.12 -57.00   0.00   60
  3  \w    -10.00  16.00   0.50    0.07    --  -19.87 -99.00 -90.00   52
  4  \w    -11.00  29.00   0.50    0.07    --  -19.87 -99.00 -30.00   80
  5  \w    -14.00  11.00   0.50    0.07    --  -19.87 -99.00  30.00   50
  6  \w    -12.00  29.00   0.50    0.07    --  -19.87 -99.00  90.00   82
  7  \w     -1.00  65.00   0.50    0.07    --  -19.87 -23.00 167.00  132
  8  \w    -12.00  14.00   0.50    0.07    --  -19.87 -99.00-180.00   52
  9  \w    -43.00 -11.00   0.50    0.07    --   21.12 -57.00   0.00   64
 10  \w    -77.00  15.00   0.50    0.07    --  -19.87 -57.00  90.00  184
 11  \w   -102.00  17.00   0.50    0.07    --  -19.87  23.00 -27.00  238
 12  \w   -108.00  -5.00   0.50    0.07    --  -19.87 -23.00 167.00  206
 13  \w   -115.00 -44.00   0.50    0.07    --  -19.87 179.00-150.00  142
;
_diffrn_measurement_device 'four-circle diffractometer'
_diffrn_measurement_device_type 'ROD, Synergy Custom system, HyPix'
_diffrn_measurement_method '\w scans'
_diffrn_radiation_type MoK\a
_diffrn_radiation_wavelength 0.71073
_diffrn_reflns_av_R_equivalents 0.0386
_diffrn_reflns_av_unetI/netI 0.0454
_diffrn_reflns_Laue_measured_fraction_full 0.998
_diffrn_reflns_Laue_measured_fraction_max 0.998
_diffrn_reflns_limit_h_max 13
_diffrn_reflns_limit_h_min -13
_diffrn_reflns_limit_k_max 13
_diffrn_reflns_limit_k_min -13
_diffrn_reflns_limit_l_max 14
_diffrn_reflns_limit_l_min -14
_diffrn_reflns_number 13745
_diffrn_reflns_point_group_measured_fraction_full 0.998
_diffrn_reflns_point_group_measured_fraction_max 0.998
_diffrn_reflns_theta_full 25.242
_diffrn_reflns_theta_max 26.372
_diffrn_reflns_theta_min 3.040
_exptl_absorpt_coefficient_mu 0.263
_exptl_absorpt_correction_T_max 1.00000
_exptl_absorpt_correction_T_min 0.96869
_exptl_absorpt_correction_type multi-scan
_exptl_absorpt_process_details
;
CrysAlisPro 1.171.41.93a (Rigaku Oxford Diffraction, 2020)
Empirical absorption correction using spherical harmonics,
implemented in SCALE3 ABSPACK scaling algorithm.
;
_exptl_crystal_colour yellow
_exptl_crystal_colour_primary yellow
_exptl_crystal_density_diffrn 1.303
_exptl_crystal_description block
_exptl_crystal_F_000 448
_exptl_crystal_size_max 0.15
_exptl_crystal_size_mid 0.15
_exptl_crystal_size_min 0.15
_refine_diff_density_max 1.514
_refine_diff_density_min -1.012
_refine_diff_density_rms 0.106
_refine_ls_extinction_method none
_refine_ls_goodness_of_fit_ref 1.077
_refine_ls_hydrogen_treatment constr
_refine_ls_matrix_type full
_refine_ls_number_parameters 274
_refine_ls_number_reflns 4471
_refine_ls_number_restraints 8
_refine_ls_restrained_S_all 1.085
_refine_ls_R_factor_all 0.1227
_refine_ls_R_factor_gt 0.0997
_refine_ls_shift/su_max 0.000
_refine_ls_shift/su_mean 0.000
_refine_ls_structure_factor_coef Fsqd
_refine_ls_weighting_details 'w=1/[\s^2^(Fo^2^)+(0.1619P)^2^+2.6623P] where P=(Fo^2^+2Fc^2^)/3'
_refine_ls_weighting_scheme calc
_refine_ls_wR_factor_gt 0.2861
_refine_ls_wR_factor_ref 0.3140
_reflns_Friedel_coverage 0.000
_reflns_number_gt 3282
_reflns_number_total 4471
_reflns_threshold_expression 'I > 2\s(I)'
_cod_data_source_file d5ce00289c2.cif
_cod_data_source_block TCDP-thiophene
_cod_depositor_comments 'Adding full bibliography for 7250300--7250316.cif.'
_cod_database_code 7250313
_shelx_shelxl_version_number 2019/3
_shelx_space_group_comment
;
The symmetry employed for this shelxl refinement is uniquely defined
by the following loop, which should always be used as a source of
symmetry information in preference to the above space-group names.
They are only intended as comments.
;
_olex2_refinement_description
;
1. Fixed Uiso
 At 1.2 times of:
  All C(H) groups
 At 1.5 times of:
  All C(H,H,H) groups
2. Restrained distances
 S26-C30 = S26-C27 = S21-C22 = S21-C25
 1.73 with sigma of 0.01
 C29-C28
 1.53 with sigma of 0.01
 S26-C30 \\sim S26-C27
 with sigma of 0.001
 C30-C29 \\sim C28-C27
 with sigma of 0.001
 S21-C22 \\sim S21-C25
 with sigma of 0.01
3.a Aromatic/amide H refined with riding coordinates:
 C23(H23), C3(H3), C5(H5), C24(H24), C30(H30), C28(H28), C25(H25), C22(H22),
 C29(H29), C27(H27)
3.b Idealised Me refined as rotating group:
 C7(H7A,H7B,H7C), C9(H9A,H9B,H9C), C8(H8A,H8B,H8C)
;
_olex2_submission_special_instructions 'No special instructions were received'
_oxdiff_exptl_absorpt_empirical_details
;
Empirical correction (ABSPACK) includes:
- Absorption correction using spherical harmonics
- Frame scaling
;

loop_
_space_group_symop_operation_xyz
'x, y, z'
'-x, -y, -z'

loop_
_atom_site_label
_atom_site_type_symbol
_atom_site_fract_x
_atom_site_fract_y
_atom_site_fract_z
_atom_site_U_iso_or_equiv
_atom_site_adp_type
_atom_site_occupancy
_atom_site_site_symmetry_order
_atom_site_calc_flag
_atom_site_refinement_flags_posn
_atom_site_refinement_flags_adp
_atom_site_refinement_flags_occupancy
_atom_site_disorder_assembly
_atom_site_disorder_group
S21 S 0.30425(16) 0.20706(16) 0.7591(2) 0.0671(5) Uani 1 1 d D . . . .
S26 S 0.9097(3) 0.0588(3) 0.8662(3) 0.1397(14) Uani 1 1 d D . . . .
N16 N 0.3811(3) 0.5715(3) 0.8089(3) 0.0232(7) Uani 1 1 d . . . . .
N13 N 0.2575(3) 0.3673(3) 1.0712(3) 0.0222(7) Uani 1 1 d . . . . .
N10 N 0.5582(3) 0.6065(3) 0.8718(3) 0.0212(6) Uani 1 1 d . . . . .
C23 C 0.5245(4) 0.2535(4) 0.7842(4) 0.0260(8) Uani 1 1 d . . . . .
H23 H 0.592226 0.252783 0.821857 0.031 Uiso 1 1 calc R U . . .
N18 N -0.0415(4) 0.2943(4) 1.0431(4) 0.0400(9) Uani 1 1 d . . . . .
C1 C 0.6093(4) 0.7263(3) 0.7466(3) 0.0218(7) Uani 1 1 d . . . . .
N20 N 0.1420(4) 0.5628(4) 0.6686(4) 0.0409(9) Uani 1 1 d . . . . .
C12 C 0.3758(4) 0.4305(3) 1.0353(3) 0.0202(7) Uani 1 1 d . . . . .
C11 C 0.4374(3) 0.5373(3) 0.9028(3) 0.0208(7) Uani 1 1 d . . . . .
C15 C 0.2604(4) 0.5044(3) 0.8459(4) 0.0228(7) Uani 1 1 d . . . . .
C14 C 0.1976(4) 0.4058(3) 0.9762(4) 0.0234(8) Uani 1 1 d . . . . .
C2 C 0.7193(4) 0.7213(4) 0.6330(4) 0.0256(8) Uani 1 1 d . . . . .
C6 C 0.5428(4) 0.8419(4) 0.7482(4) 0.0241(8) Uani 1 1 d . . . . .
C17 C 0.0646(4) 0.3409(4) 1.0152(4) 0.0281(8) Uani 1 1 d . . . . .
C19 C 0.1961(4) 0.5396(4) 0.7452(4) 0.0279(8) Uani 1 1 d . . . . .
C4 C 0.7000(4) 0.9564(4) 0.5105(4) 0.0292(9) Uani 1 1 d . . . . .
C3 C 0.7634(4) 0.8389(4) 0.5149(4) 0.0282(8) Uani 1 1 d . . . . .
H3 H 0.839019 0.838496 0.435185 0.034 Uiso 1 1 calc R U . . .
C5 C 0.5910(4) 0.9564(4) 0.6270(4) 0.0286(8) Uani 1 1 d . . . . .
H5 H 0.547381 1.036445 0.624914 0.034 Uiso 1 1 calc R U . . .
C7 C 0.7884(4) 0.5952(4) 0.6333(4) 0.0343(9) Uani 1 1 d . . . . .
H7A H 0.848142 0.578574 0.686331 0.051 Uiso 1 1 calc R U . . .
H7B H 0.844028 0.604610 0.537610 0.051 Uiso 1 1 calc R U . . .
H7C H 0.718224 0.520315 0.675967 0.051 Uiso 1 1 calc R U . . .
C24 C 0.5446(5) 0.3267(4) 0.6313(4) 0.0372(10) Uani 1 1 d . . . . .
H24 H 0.626348 0.378571 0.561128 0.045 Uiso 1 1 calc R U . . .
C9 C 0.4238(5) 0.8434(4) 0.8739(4) 0.0355(9) Uani 1 1 d . . . . .
H9A H 0.341672 0.796892 0.883296 0.053 Uiso 1 1 calc R U . . .
H9B H 0.405900 0.935816 0.863962 0.053 Uiso 1 1 calc R U . . .
H9C H 0.446082 0.798496 0.956672 0.053 Uiso 1 1 calc R U . . .
C8 C 0.7508(5) 1.0808(4) 0.3816(5) 0.0420(11) Uani 1 1 d . . . . .
H8A H 0.841897 1.113242 0.368415 0.063 Uiso 1 1 calc R U . . .
H8B H 0.686205 1.149283 0.391240 0.063 Uiso 1 1 calc R U . . .
H8C H 0.757412 1.060918 0.301263 0.063 Uiso 1 1 calc R U . . .
C30 C 0.9128(5) 0.2316(5) 0.7795(5) 0.0584(16) Uani 1 1 d D . . . .
H30 H 0.929002 0.299161 0.808018 0.070 Uiso 1 1 calc R U . . .
C28 C 0.8594(5) 0.1305(5) 0.6467(6) 0.0526(13) Uani 1 1 d D . . . .
H28 H 0.837564 0.132828 0.570951 0.063 Uiso 1 1 calc R U . . .
C25 C 0.4281(5) 0.3071(4) 0.6093(5) 0.0487(12) Uani 1 1 d D . . . .
H25 H 0.418371 0.344582 0.522167 0.058 Uiso 1 1 calc R U . . .
C22 C 0.3988(5) 0.1912(5) 0.8565(5) 0.0476(12) Uani 1 1 d D . . . .
H22 H 0.365267 0.142419 0.953926 0.057 Uiso 1 1 calc R U . . .
C29 C 0.8888(5) 0.2494(5) 0.6687(6) 0.0680(19) Uani 1 1 d D . . . .
H29 H 0.890114 0.336456 0.603829 0.082 Uiso 1 1 calc R U . . .
C27 C 0.8674(6) 0.0220(6) 0.7450(6) 0.077(2) Uani 1 1 d D . . . .
H27 H 0.852369 -0.065586 0.750446 0.092 Uiso 1 1 calc R U . . .

loop_
_atom_site_aniso_label
_atom_site_aniso_U_11
_atom_site_aniso_U_22
_atom_site_aniso_U_33
_atom_site_aniso_U_23
_atom_site_aniso_U_13
_atom_site_aniso_U_12
S21 0.0567(9) 0.0611(10) 0.0984(13) -0.0381(9) -0.0383(9) 0.0128(7)
S26 0.0774(15) 0.202(3) 0.0757(15) 0.0067(18) -0.0188(12) 0.0044(18)
N16 0.0237(15) 0.0224(15) 0.0233(15) -0.0052(12) -0.0119(12) 0.0007(12)
N13 0.0217(15) 0.0218(15) 0.0231(15) -0.0058(12) -0.0109(12) 0.0004(11)
N10 0.0228(15) 0.0178(14) 0.0195(14) -0.0008(11) -0.0098(12) -0.0027(11)
C23 0.0254(18) 0.035(2) 0.0218(17) -0.0146(15) -0.0087(14) 0.0000(15)
N18 0.0295(19) 0.051(2) 0.0352(19) -0.0114(17) -0.0098(15) -0.0104(16)
C1 0.0226(17) 0.0205(17) 0.0184(16) 0.0000(13) -0.0097(14) -0.0052(13)
N20 0.041(2) 0.046(2) 0.036(2) -0.0060(16) -0.0239(17) -0.0021(17)
C12 0.0212(17) 0.0188(16) 0.0208(17) -0.0066(13) -0.0090(14) 0.0021(13)
C11 0.0202(17) 0.0187(16) 0.0209(17) -0.0048(13) -0.0074(13) 0.0007(13)
C15 0.0227(17) 0.0226(17) 0.0234(17) -0.0059(14) -0.0119(14) 0.0018(13)
C14 0.0221(17) 0.0227(17) 0.0276(18) -0.0093(14) -0.0121(15) 0.0026(14)
C2 0.0260(18) 0.0246(18) 0.0260(18) -0.0069(14) -0.0119(15) -0.0010(14)
C6 0.0284(19) 0.0227(17) 0.0238(17) -0.0066(14) -0.0148(15) 0.0017(14)
C17 0.028(2) 0.033(2) 0.0236(18) -0.0091(15) -0.0113(15) 0.0000(16)
C19 0.0273(19) 0.0261(18) 0.0280(19) -0.0042(15) -0.0134(16) -0.0018(15)
C4 0.032(2) 0.0246(18) 0.0282(19) 0.0007(15) -0.0170(16) -0.0071(15)
C3 0.0251(19) 0.031(2) 0.0209(17) -0.0029(15) -0.0064(15) -0.0060(15)
C5 0.032(2) 0.0204(18) 0.034(2) -0.0043(15) -0.0189(17) 0.0005(15)
C7 0.034(2) 0.031(2) 0.031(2) -0.0087(16) -0.0088(17) 0.0053(17)
C24 0.045(2) 0.038(2) 0.026(2) -0.0072(17) -0.0134(18) -0.0078(18)
C9 0.040(2) 0.033(2) 0.031(2) -0.0114(17) -0.0114(18) 0.0096(17)
C8 0.046(3) 0.032(2) 0.035(2) 0.0058(18) -0.018(2) -0.0109(19)
C30 0.022(2) 0.111(5) 0.046(3) -0.047(3) 0.004(2) -0.017(2)
C28 0.028(2) 0.065(3) 0.072(4) -0.036(3) -0.015(2) -0.001(2)
C25 0.070(3) 0.032(2) 0.056(3) -0.013(2) -0.041(3) 0.005(2)
C22 0.056(3) 0.036(2) 0.046(3) -0.021(2) -0.010(2) 0.008(2)
C29 0.028(2) 0.044(3) 0.100(5) -0.010(3) -0.008(3) 0.008(2)
C27 0.034(3) 0.051(3) 0.132(6) -0.036(4) -0.015(3) -0.005(2)

loop_
_atom_type_symbol
_atom_type_description
_atom_type_scat_dispersion_real
_atom_type_scat_dispersion_imag
_atom_type_scat_source
C C 0.0033 0.0016 'International Tables Vol C Tables 4.2.6.8 and 6.1.1.4'
H H 0.0000 0.0000 'International Tables Vol C Tables 4.2.6.8 and 6.1.1.4'
N N 0.0061 0.0033 'International Tables Vol C Tables 4.2.6.8 and 6.1.1.4'
S S 0.1246 0.1234 'International Tables Vol C Tables 4.2.6.8 and 6.1.1.4'

loop_
_geom_angle_atom_site_label_1
_geom_angle_atom_site_label_2
_geom_angle_atom_site_label_3
_geom_angle
_geom_angle_site_symmetry_1
_geom_angle_site_symmetry_3
_geom_angle_publ_flag
C22 S21 C25 94.3(3) . . ?
C27 S26 C30 93.1(3) . . ?
C11 N16 C15 116.3(3) . . ?
C12 N13 C14 116.6(3) . . ?
C12 N10 C1 119.9(3) 2_667 . ?
C11 N10 C1 119.5(3) . . ?
C11 N10 C12 120.3(3) . 2_667 ?
C24 C23 H23 124.9 . . ?
C22 C23 H23 124.9 . . ?
C22 C23 C24 110.2(4) . . ?
C2 C1 N10 119.4(3) . . ?
C2 C1 C6 123.2(3) . . ?
C6 C1 N10 117.4(3) . . ?
N13 C12 N10 118.7(3) . 2_667 ?
N13 C12 C11 121.5(3) . . ?
N10 C12 C11 119.8(3) 2_667 . ?
N16 C11 N10 118.5(3) . . ?
N16 C11 C12 121.6(3) . . ?
N10 C11 C12 119.9(3) . . ?
N16 C15 C14 122.0(3) . . ?
N16 C15 C19 117.7(3) . . ?
C14 C15 C19 120.3(3) . . ?
N13 C14 C15 121.7(3) . . ?
N13 C14 C17 117.7(3) . . ?
C15 C14 C17 120.6(3) . . ?
C1 C2 C3 117.1(3) . . ?
C1 C2 C7 122.2(3) . . ?
C3 C2 C7 120.7(4) . . ?
C1 C6 C5 117.2(3) . . ?
C1 C6 C9 121.6(3) . . ?
C5 C6 C9 121.2(3) . . ?
N18 C17 C14 177.4(4) . . ?
N20 C19 C15 177.3(4) . . ?
C3 C4 C8 120.4(4) . . ?
C5 C4 C3 118.6(3) . . ?
C5 C4 C8 121.0(4) . . ?
C2 C3 H3 119.0 . . ?
C4 C3 C2 122.1(4) . . ?
C4 C3 H3 119.0 . . ?
C6 C5 H5 119.1 . . ?
C4 C5 C6 121.8(4) . . ?
C4 C5 H5 119.1 . . ?
C2 C7 H7A 109.5 . . ?
C2 C7 H7B 109.5 . . ?
C2 C7 H7C 109.5 . . ?
H7A C7 H7B 109.5 . . ?
H7A C7 H7C 109.5 . . ?
H7B C7 H7C 109.5 . . ?
C23 C24 H24 124.6 . . ?
C25 C24 C23 110.9(4) . . ?
C25 C24 H24 124.6 . . ?
C6 C9 H9A 109.5 . . ?
C6 C9 H9B 109.5 . . ?
C6 C9 H9C 109.5 . . ?
H9A C9 H9B 109.5 . . ?
H9A C9 H9C 109.5 . . ?
H9B C9 H9C 109.5 . . ?
C4 C8 H8A 109.5 . . ?
C4 C8 H8B 109.5 . . ?
C4 C8 H8C 109.5 . . ?
H8A C8 H8B 109.5 . . ?
H8A C8 H8C 109.5 . . ?
H8B C8 H8C 109.5 . . ?
S26 C30 H30 126.6 . . ?
C29 C30 S26 106.9(4) . . ?
C29 C30 H30 126.6 . . ?
C29 C28 H28 124.6 . . ?
C27 C28 H28 124.6 . . ?
C27 C28 C29 110.9(5) . . ?
S21 C25 H25 124.5 . . ?
C24 C25 S21 110.9(3) . . ?
C24 C25 H25 124.5 . . ?
S21 C22 H22 123.2 . . ?
C23 C22 S21 113.7(4) . . ?
C23 C22 H22 123.2 . . ?
C30 C29 C28 118.1(5) . . ?
C30 C29 H29 121.0 . . ?
C28 C29 H29 121.0 . . ?
S26 C27 H27 124.5 . . ?
C28 C27 S26 111.0(4) . . ?
C28 C27 H27 124.5 . . ?

loop_
_geom_bond_atom_site_label_1
_geom_bond_atom_site_label_2
_geom_bond_distance
_geom_bond_site_symmetry_2
_geom_bond_publ_flag
S21 C25 1.700(5) . ?
S21 C22 1.688(5) . ?
S26 C30 1.757(4) . ?
S26 C27 1.756(4) . ?
N16 C11 1.317(5) . ?
N16 C15 1.347(5) . ?
N13 C12 1.308(5) . ?
N13 C14 1.354(5) . ?
N10 C1 1.455(4) . ?
N10 C12 1.382(4) 2_667 ?
N10 C11 1.377(4) . ?
C23 H23 0.9500 . ?
C23 C24 1.532(5) . ?
C23 C22 1.330(6) . ?
N18 C17 1.137(5) . ?
C1 C2 1.380(5) . ?
C1 C6 1.396(5) . ?
N20 C19 1.142(5) . ?
C12 C11 1.437(5) . ?
C15 C14 1.386(5) . ?
C15 C19 1.444(5) . ?
C14 C17 1.443(5) . ?
C2 C3 1.399(5) . ?
C2 C7 1.504(5) . ?
C6 C5 1.399(5) . ?
C6 C9 1.499(5) . ?
C4 C3 1.390(6) . ?
C4 C5 1.379(6) . ?
C4 C8 1.502(5) . ?
C3 H3 0.9500 . ?
C5 H5 0.9500 . ?
C7 H7A 0.9800 . ?
C7 H7B 0.9800 . ?
C7 H7C 0.9800 . ?
C24 H24 0.9500 . ?
C24 C25 1.377(7) . ?
C9 H9A 0.9800 . ?
C9 H9B 0.9800 . ?
C9 H9C 0.9800 . ?
C8 H8A 0.9800 . ?
C8 H8B 0.9800 . ?
C8 H8C 0.9800 . ?
C30 H30 0.9500 . ?
C30 C29 1.300(6) . ?
C28 H28 0.9500 . ?
C28 C29 1.473(6) . ?
C28 C27 1.301(6) . ?
C25 H25 0.9500 . ?
C22 H22 0.9500 . ?
C29 H29 0.9500 . ?
C27 H27 0.9500 . ?

loop_
_geom_torsion_atom_site_label_1
_geom_torsion_atom_site_label_2
_geom_torsion_atom_site_label_3
_geom_torsion_atom_site_label_4
_geom_torsion
_geom_torsion_site_symmetry_1
_geom_torsion_site_symmetry_2
_geom_torsion_site_symmetry_3
_geom_torsion_site_symmetry_4
_geom_torsion_publ_flag
S26 C30 C29 C28 3.0(6) . . . . ?
N16 C15 C14 N13 -3.1(6) . . . . ?
N16 C15 C14 C17 176.6(3) . . . . ?
N13 C12 C11 N16 -3.7(5) . . . . ?
N13 C12 C11 N10 176.4(3) . . . . ?
N10 C1 C2 C3 179.3(3) . . . . ?
N10 C1 C2 C7 0.5(5) . . . . ?
N10 C1 C6 C5 -179.1(3) . . . . ?
N10 C1 C6 C9 0.4(5) . . . . ?
N10 C12 C11 N16 176.8(3) 2_667 . . . ?
N10 C12 C11 N10 -3.2(5) 2_667 . . . ?
C23 C24 C25 S21 -0.8(5) . . . . ?
C1 N10 C11 N16 9.0(5) . . . . ?
C1 N10 C11 C12 -171.0(3) . . . . ?
C1 C2 C3 C4 -0.1(6) . . . . ?
C1 C6 C5 C4 -0.3(5) . . . . ?
C12 N13 C14 C15 1.9(5) . . . . ?
C12 N13 C14 C17 -177.8(3) . . . . ?
C12 N10 C1 C2 81.4(4) 2_667 . . . ?
C12 N10 C1 C6 -98.8(4) 2_667 . . . ?
C12 N10 C11 N16 -176.8(3) 2_667 . . . ?
C12 N10 C11 C12 3.2(6) 2_667 . . . ?
C11 N16 C15 C14 0.8(5) . . . . ?
C11 N16 C15 C19 180.0(3) . . . . ?
C11 N10 C1 C2 -104.4(4) . . . . ?
C11 N10 C1 C6 75.5(4) . . . . ?
C15 N16 C11 N10 -177.6(3) . . . . ?
C15 N16 C11 C12 2.4(5) . . . . ?
C14 N13 C12 N10 -179.1(3) . . . 2_667 ?
C14 N13 C12 C11 1.3(5) . . . . ?
C2 C1 C6 C5 0.7(5) . . . . ?
C2 C1 C6 C9 -179.8(4) . . . . ?
C6 C1 C2 C3 -0.5(5) . . . . ?
C6 C1 C2 C7 -179.4(4) . . . . ?
C19 C15 C14 N13 177.7(3) . . . . ?
C19 C15 C14 C17 -2.6(6) . . . . ?
C3 C4 C5 C6 -0.3(6) . . . . ?
C5 C4 C3 C2 0.5(6) . . . . ?
C7 C2 C3 C4 178.8(4) . . . . ?
C24 C23 C22 S21 2.0(5) . . . . ?
C9 C6 C5 C4 -179.8(4) . . . . ?
C8 C4 C3 C2 179.8(4) . . . . ?
C8 C4 C5 C6 -179.6(4) . . . . ?
C30 S26 C27 C28 1.2(5) . . . . ?
C25 S21 C22 C23 -2.2(4) . . . . ?
C22 S21 C25 C24 1.6(4) . . . . ?
C22 C23 C24 C25 -0.8(5) . . . . ?
C29 C28 C27 S26 0.1(6) . . . . ?
C27 S26 C30 C29 -2.4(4) . . . . ?
C27 C28 C29 C30 -2.2(7) . . . . ?
